data_4341802
loop_
_publ_author_name
'Khusnutdinova, Julia R.'
'Rath, Nigam P.'
'Mirica, Liviu M.'

_publ_section_title
;
 The Conformational Flexibility of the Tetradentate Ligand (tBu)N4 is
 Essential for the Stabilization of ((tBu)N4)Pd(III) Complexes.
;
_journal_name_full 'Inorganic chemistry'
_journal_page_first 141126065928000
_journal_paper_doi 10.1021/ic5023054
_journal_year 2014
_chemical_formula_moiety '2(C25 H38 N5 Pd), 4(C F3 O3 S), 2(C2 H3 N), H2 O'
_chemical_formula_sum 'C58 H84 F12 N12 O13 Pd2 S4'
_chemical_formula_weight 1726.41
_space_group_IT_number 2
_symmetry_cell_setting triclinic
_symmetry_space_group_name_Hall '-P 1'
_symmetry_space_group_name_H-M 'P -1'
_atom_sites_solution_hydrogens geom
_atom_sites_solution_primary direct
_atom_sites_solution_secondary difmap
_audit_creation_method SHELXL-97
_cell_angle_alpha 75.468(5)
_cell_angle_beta 69.826(6)
_cell_angle_gamma 62.897(5)
_cell_formula_units_Z 1
_cell_length_a 12.2077(12)
_cell_length_b 12.2938(11)
_cell_length_c 14.1372(13)
_cell_measurement_reflns_used 7988
_cell_measurement_temperature 100(2)
_cell_measurement_theta_max 26.43
_cell_measurement_theta_min 2.56
_cell_volume 1761.6(3)
_computing_cell_refinement 'Bruker SAINT'
_computing_data_collection 'Bruker APEX2'
_computing_data_reduction 'Bruker SAINT'
_computing_molecular_graphics 'Bruker SHELXTL'
_computing_publication_material 'Bruker SHELXTL'
_computing_structure_refinement 'SHELXL-97 (Sheldrick, 2008)'
_computing_structure_solution 'SHELXS-97 (Sheldrick, 2008)'
_diffrn_ambient_temperature 100(2)
_diffrn_measured_fraction_theta_full 0.972
_diffrn_measured_fraction_theta_max 0.972
_diffrn_measurement_device_type 'Bruker APEX-II CCD'
_diffrn_measurement_method '\f and \w scans'
_diffrn_radiation_monochromator graphite
_diffrn_radiation_source 'fine-focus sealed tube'
_diffrn_radiation_type MoK\a
_diffrn_radiation_wavelength 0.71073
_diffrn_reflns_av_R_equivalents 0.0699
_diffrn_reflns_av_sigmaI/netI 0.0615
_diffrn_reflns_limit_h_max 15
_diffrn_reflns_limit_h_min -15
_diffrn_reflns_limit_k_max 13
_diffrn_reflns_limit_k_min -15
_diffrn_reflns_limit_l_max 18
_diffrn_reflns_limit_l_min -18
_diffrn_reflns_number 46117
_diffrn_reflns_theta_full 27.40
_diffrn_reflns_theta_max 27.40
_diffrn_reflns_theta_min 1.87
_exptl_absorpt_coefficient_mu 0.729
_exptl_absorpt_correction_T_max 0.9346
_exptl_absorpt_correction_T_min 0.8029
_exptl_absorpt_correction_type multi-scan
_exptl_absorpt_process_details 'sadabs v2008/1'
_exptl_crystal_colour yellow
_exptl_crystal_density_diffrn 1.627
_exptl_crystal_density_meas ?
_exptl_crystal_density_method 'not measured'
_exptl_crystal_description plate
_exptl_crystal_F_000 884
_exptl_crystal_size_max 0.31
_exptl_crystal_size_mid 0.12
_exptl_crystal_size_min 0.09
_refine_diff_density_max 0.686
_refine_diff_density_min -0.739
_refine_diff_density_rms 0.103
_refine_ls_extinction_method none
_refine_ls_goodness_of_fit_ref 1.019
_refine_ls_hydrogen_treatment constr
_refine_ls_matrix_type full
_refine_ls_number_parameters 463
_refine_ls_number_reflns 7796
_refine_ls_number_restraints 0
_refine_ls_restrained_S_all 1.019
_refine_ls_R_factor_all 0.0661
_refine_ls_R_factor_gt 0.0435
_refine_ls_shift/su_max 0.001
_refine_ls_shift/su_mean 0.000
_refine_ls_structure_factor_coef Fsqd
_refine_ls_weighting_details 'calc w=1/[\s^2^(Fo^2^)+(0.0407P)^2^+2.5428P] where P=(Fo^2^+2Fc^2^)/3'
_refine_ls_weighting_scheme calc
_refine_ls_wR_factor_gt 0.0923
_refine_ls_wR_factor_ref 0.1014
_reflns_number_gt 6122
_reflns_number_total 7796
_reflns_threshold_expression >2sigma(I)
_cod_data_source_file ic5023054_si_002.cif
_cod_data_source_block l13611
_cod_depositor_comments
;
The following automatic conversions were performed:

'_symmetry_cell_setting' value 'Triclinic' changed to 'triclinic'
according to
/home/saulius/struct/COD-crude-data--automatic-downloads/rss-feeds/ACS/lib/dictionaries/cif_core.dic
dictionary named 'cif_core.dic' version 2.4.2 from 2011-04-26.

Automatic conversion script
Id: cif_fix_values 2935 2014-11-11 08:27:57Z andrius 

The following automatic conversions were performed:

'_exptl_crystal_density_meas' value 'no' was changed to '?' - the
value is perceived as not measured.

Automatic conversion script
Id: cif_fix_values 3008 2015-01-20 13:52:24Z robertas 

The following automatic conversions were performed:

data name '_iucr_refine_instruction_details' was replaced with
'_iucr_refine_instructions_details' as specified in the replacement
file 'data/replacement-values/replacement_tags.lst'.

Automatic conversion script
Id: cif_correct_tags 9268 2022-04-12 08:56:07Z antanas 
;
_cod_original_sg_symbol_H-M P-1
_cod_database_code 4341802

loop_
_symmetry_equiv_pos_as_xyz
'x, y, z'
'-x, -y, -z'

loop_
_atom_site_label
_atom_site_type_symbol
_atom_site_fract_x
_atom_site_fract_y
_atom_site_fract_z
_atom_site_U_iso_or_equiv
_atom_site_adp_type
_atom_site_occupancy
_atom_site_symmetry_multiplicity
_atom_site_calc_flag
_atom_site_refinement_flags
Pd1 Pd 1.02451(3) 0.70558(2) 0.278253(19) 0.01600(8) Uani 1 1 d .
S1 S 0.66592(9) 1.14114(8) 0.43626(7) 0.0241(2) Uani 1 1 d .
S2 S 0.82370(9) 0.74289(8) 0.89506(7) 0.0228(2) Uani 1 1 d .
O1 O 0.5696(3) 1.1407(3) 0.5295(2) 0.0371(7) Uani 1 1 d .
O2 O 0.7914(3) 1.0965(3) 0.4478(2) 0.0411(7) Uani 1 1 d .
O3 O 0.6587(3) 1.0989(3) 0.3544(2) 0.0425(7) Uani 1 1 d .
O4 O 0.8054(3) 0.6578(2) 0.85477(19) 0.0279(6) Uani 1 1 d .
O5 O 0.8892(3) 0.6901(3) 0.97300(19) 0.0325(6) Uani 1 1 d .
O6 O 0.8637(3) 0.8299(2) 0.82063(19) 0.0302(6) Uani 1 1 d .
F1 F 0.6325(3) 1.3561(2) 0.4672(2) 0.0546(7) Uani 1 1 d .
F2 F 0.7028(4) 1.3238(3) 0.3109(2) 0.0778(11) Uani 1 1 d .
F3 F 0.5079(3) 1.3630(3) 0.3885(3) 0.0733(10) Uani 1 1 d .
F4 F 0.6087(2) 0.7677(3) 1.0329(2) 0.0517(7) Uani 1 1 d .
F5 F 0.6584(2) 0.9213(2) 1.0055(2) 0.0463(6) Uani 1 1 d .
F6 F 0.5881(2) 0.8931(3) 0.8979(2) 0.0514(7) Uani 1 1 d .
N1 N 0.9328(3) 0.7631(3) 0.4161(2) 0.0216(6) Uani 1 1 d .
N2 N 0.9310(3) 0.8839(3) 0.21697(19) 0.0159(6) Uani 1 1 d .
N3 N 1.1385(3) 0.8097(3) 0.2990(2) 0.0195(6) Uani 1 1 d .
N4 N 0.8153(3) 0.7251(3) 0.2918(2) 0.0176(6) Uani 1 1 d .
N5 N 1.1134(3) 0.6418(3) 0.1393(2) 0.0199(6) Uani 1 1 d .
C1 C 1.1154(4) 0.5324(3) 0.3444(3) 0.0269(8) Uani 1 1 d .
H1A H 1.0630 0.5205 0.4132 0.040 Uiso 1 1 calc R
H1B H 1.1983 0.5227 0.3476 0.040 Uiso 1 1 calc R
H1C H 1.1282 0.4713 0.3041 0.040 Uiso 1 1 calc R
C2 C 0.8087(4) 0.7847(3) 0.4530(3) 0.0237(8) Uani 1 1 d .
C3 C 0.7483(4) 0.8105(4) 0.5524(3) 0.0323(9) Uani 1 1 d .
H3 H 0.6614 0.8226 0.5809 0.039 Uiso 1 1 calc R
C4 C 0.8149(4) 0.8184(4) 0.6097(3) 0.0339(10) Uani 1 1 d .
H4 H 0.7753 0.8322 0.6789 0.041 Uiso 1 1 calc R
C5 C 0.9392(4) 0.8063(3) 0.5664(3) 0.0297(9) Uani 1 1 d .
H5 H 0.9844 0.8161 0.6043 0.036 Uiso 1 1 calc R
C6 C 0.9974(4) 0.7798(3) 0.4673(3) 0.0227(8) Uani 1 1 d .
C7 C 1.1295(4) 0.7726(3) 0.4096(2) 0.0234(8) Uani 1 1 d .
H7A H 1.1489 0.8275 0.4357 0.028 Uiso 1 1 calc R
H7B H 1.1931 0.6875 0.4199 0.028 Uiso 1 1 calc R
C8 C 1.0509(3) 0.9427(3) 0.2838(2) 0.0179(7) Uani 1 1 d .
H8A H 1.1027 0.9919 0.2565 0.022 Uiso 1 1 calc R
H8B H 0.9934 0.9695 0.3505 0.022 Uiso 1 1 calc R
C9 C 0.9709(3) 0.9697(3) 0.2135(2) 0.0178(7) Uani 1 1 d .
C10 C 0.9271(3) 1.0822(3) 0.1563(3) 0.0224(8) Uani 1 1 d .
H10 H 0.9583 1.1423 0.1506 0.027 Uiso 1 1 calc R
C11 C 0.8370(4) 1.1048(3) 0.1077(3) 0.0289(9) Uani 1 1 d .
H11 H 0.8076 1.1802 0.0661 0.035 Uiso 1 1 calc R
C12 C 0.7891(4) 1.0176(3) 0.1195(3) 0.0252(8) Uani 1 1 d .
H12 H 0.7237 1.0344 0.0892 0.030 Uiso 1 1 calc R
C13 C 0.8379(3) 0.9067(3) 0.1755(2) 0.0175(7) Uani 1 1 d .
C14 C 0.7916(3) 0.8060(3) 0.1965(2) 0.0194(7) Uani 1 1 d .
H14A H 0.6989 0.8434 0.2021 0.023 Uiso 1 1 calc R
H14B H 0.8359 0.7558 0.1390 0.023 Uiso 1 1 calc R
C15 C 0.7378(3) 0.7982(3) 0.3795(2) 0.0215(7) Uani 1 1 d .
H15A H 0.6658 0.7740 0.4169 0.026 Uiso 1 1 calc R
H15B H 0.7011 0.8861 0.3531 0.026 Uiso 1 1 calc R
C16 C 1.2730(3) 0.7862(3) 0.2345(3) 0.0222(8) Uani 1 1 d .
C17 C 1.2683(4) 0.8364(4) 0.1249(3) 0.0252(8) Uani 1 1 d .
H17A H 1.2268 0.9264 0.1191 0.038 Uiso 1 1 calc R
H17B H 1.2197 0.8047 0.1052 0.038 Uiso 1 1 calc R
H17C H 1.3554 0.8103 0.0802 0.038 Uiso 1 1 calc R
C18 C 1.3557(4) 0.6479(4) 0.2371(3) 0.0303(9) Uani 1 1 d .
H18A H 1.3194 0.6086 0.2113 0.045 Uiso 1 1 calc R
H18B H 1.3583 0.6127 0.3070 0.045 Uiso 1 1 calc R
H18C H 1.4426 0.6339 0.1946 0.045 Uiso 1 1 calc R
C19 C 1.3340(4) 0.8485(4) 0.2698(3) 0.0290(9) Uani 1 1 d .
H19A H 1.3454 0.8101 0.3374 0.044 Uiso 1 1 calc R
H19B H 1.2782 0.9361 0.2726 0.044 Uiso 1 1 calc R
H19C H 1.4172 0.8389 0.2220 0.044 Uiso 1 1 calc R
C20 C 0.7881(3) 0.6122(3) 0.3040(3) 0.0196(7) Uani 1 1 d .
C21 C 0.7975(4) 0.5430(4) 0.4088(3) 0.0276(9) Uani 1 1 d .
H21A H 0.8773 0.5314 0.4199 0.041 Uiso 1 1 calc R
H21B H 0.7965 0.4626 0.4131 0.041 Uiso 1 1 calc R
H21C H 0.7249 0.5905 0.4607 0.041 Uiso 1 1 calc R
C22 C 0.6563(3) 0.6469(3) 0.2927(3) 0.0251(8) Uani 1 1 d .
H22A H 0.6379 0.5736 0.3097 0.038 Uiso 1 1 calc R
H22B H 0.6541 0.6813 0.2226 0.038 Uiso 1 1 calc R
H22C H 0.5921 0.7083 0.3386 0.038 Uiso 1 1 calc R
C23 C 0.8896(3) 0.5274(3) 0.2252(3) 0.0231(8) Uani 1 1 d .
H23A H 0.8876 0.5710 0.1571 0.035 Uiso 1 1 calc R
H23B H 0.8728 0.4546 0.2328 0.035 Uiso 1 1 calc R
H23C H 0.9740 0.5020 0.2350 0.035 Uiso 1 1 calc R
C24 C 1.1494(4) 0.6046(3) 0.0637(3) 0.0223(8) Uani 1 1 d .
C25 C 1.1939(4) 0.5561(4) -0.0322(3) 0.0334(9) Uani 1 1 d .
H25A H 1.1431 0.5128 -0.0314 0.050 Uiso 1 1 calc R
H25B H 1.2839 0.4988 -0.0431 0.050 Uiso 1 1 calc R
H25C H 1.1848 0.6238 -0.0872 0.050 Uiso 1 1 calc R
C26 C 0.6258(4) 1.3034(4) 0.3983(3) 0.0383(10) Uani 1 1 d .
C27 C 0.6629(4) 0.8356(4) 0.9606(3) 0.0337(9) Uani 1 1 d .
N1S N 0.4176(6) 0.6304(6) 0.9476(4) 0.0838(13) Uani 1 1 d .
C1S C 0.4832(6) 0.6605(6) 0.8775(5) 0.0679(16) Uani 1 1 d .
C2S C 0.5630(7) 0.6997(7) 0.7878(5) 0.0838(13) Uani 1 1 d .
H2S1 H 0.5946 0.6443 0.7362 0.126 Uiso 1 1 calc R
H2S2 H 0.6356 0.6980 0.8042 0.126 Uiso 1 1 calc R
H2S3 H 0.5135 0.7836 0.7617 0.126 Uiso 1 1 calc R
O1S O 0.5028(6) 1.0258(6) 0.2935(5) 0.0523(17) Uani 0.50 1 d P

loop_
_atom_site_aniso_label
_atom_site_aniso_U_11
_atom_site_aniso_U_22
_atom_site_aniso_U_33
_atom_site_aniso_U_23
_atom_site_aniso_U_13
_atom_site_aniso_U_12
Pd1 0.02631(15) 0.01610(13) 0.01022(13) 0.00040(9) -0.00808(10) -0.01112(11)
S1 0.0279(5) 0.0229(5) 0.0237(5) -0.0081(4) -0.0037(4) -0.0116(4)
S2 0.0280(5) 0.0231(5) 0.0197(4) -0.0043(4) -0.0053(4) -0.0122(4)
O1 0.0347(16) 0.0449(18) 0.0318(16) -0.0122(13) 0.0041(13) -0.0215(14)
O2 0.0268(15) 0.0457(19) 0.0435(18) -0.0127(15) -0.0061(13) -0.0071(14)
O3 0.067(2) 0.0405(18) 0.0333(16) -0.0142(14) -0.0152(15) -0.0271(16)
O4 0.0384(16) 0.0233(14) 0.0274(14) -0.0095(11) -0.0067(12) -0.0151(12)
O5 0.0413(17) 0.0338(16) 0.0235(14) -0.0032(12) -0.0154(12) -0.0114(13)
O6 0.0433(16) 0.0326(15) 0.0249(14) 0.0002(12) -0.0100(12) -0.0248(13)
F1 0.078(2) 0.0381(15) 0.0629(18) -0.0164(14) -0.0217(16) -0.0289(15)
F2 0.130(3) 0.0465(18) 0.0483(18) -0.0021(15) 0.0077(19) -0.053(2)
F3 0.079(2) 0.0430(18) 0.091(2) -0.0040(17) -0.055(2) 0.0028(16)
F4 0.0452(16) 0.0586(18) 0.0465(16) -0.0166(14) 0.0114(12) -0.0288(14)
F5 0.0529(16) 0.0419(15) 0.0475(15) -0.0269(12) -0.0082(13) -0.0147(13)
F6 0.0390(15) 0.0537(17) 0.0570(17) -0.0221(14) -0.0219(13) -0.0003(13)
N1 0.0340(18) 0.0258(16) 0.0123(14) 0.0002(12) -0.0081(13) -0.0181(14)
N2 0.0224(15) 0.0184(14) 0.0093(13) -0.0027(11) -0.0046(11) -0.0095(12)
N3 0.0273(16) 0.0199(15) 0.0151(14) -0.0003(12) -0.0093(12) -0.0110(13)
N4 0.0247(15) 0.0209(15) 0.0118(13) -0.0021(11) -0.0059(11) -0.0123(13)
N5 0.0287(17) 0.0164(15) 0.0184(15) -0.0016(12) -0.0083(13) -0.0110(13)
C1 0.041(2) 0.0217(19) 0.0259(19) 0.0036(15) -0.0176(17) -0.0161(17)
C2 0.034(2) 0.027(2) 0.0150(17) -0.0038(14) -0.0024(15) -0.0195(17)
C3 0.046(2) 0.041(2) 0.0162(18) -0.0079(17) 0.0019(17) -0.029(2)
C4 0.058(3) 0.041(2) 0.0121(17) -0.0050(16) -0.0027(18) -0.032(2)
C5 0.054(3) 0.029(2) 0.0169(18) 0.0008(15) -0.0158(18) -0.023(2)
C6 0.038(2) 0.0200(18) 0.0161(17) 0.0006(14) -0.0124(15) -0.0148(16)
C7 0.038(2) 0.0259(19) 0.0144(17) 0.0021(14) -0.0138(15) -0.0166(17)
C8 0.0252(18) 0.0163(17) 0.0162(16) -0.0013(13) -0.0080(14) -0.0101(15)
C9 0.0229(18) 0.0194(17) 0.0133(16) -0.0033(13) -0.0052(14) -0.0095(15)
C10 0.033(2) 0.0183(17) 0.0241(19) 0.0004(14) -0.0137(16) -0.0140(16)
C11 0.043(2) 0.0227(19) 0.029(2) 0.0075(16) -0.0202(18) -0.0171(18)
C12 0.031(2) 0.0271(19) 0.0255(19) 0.0001(16) -0.0163(16) -0.0138(17)
C13 0.0211(18) 0.0192(17) 0.0148(16) -0.0038(13) -0.0040(13) -0.0100(14)
C14 0.0282(19) 0.0223(18) 0.0145(16) -0.0020(14) -0.0089(14) -0.0135(15)
C15 0.0248(19) 0.030(2) 0.0131(16) -0.0077(14) 0.0002(14) -0.0151(16)
C16 0.0233(19) 0.0239(19) 0.0223(18) -0.0042(15) -0.0101(15) -0.0084(16)
C17 0.027(2) 0.032(2) 0.0189(18) -0.0029(15) -0.0059(15) -0.0142(17)
C18 0.031(2) 0.030(2) 0.029(2) -0.0065(17) -0.0096(17) -0.0088(18)
C19 0.027(2) 0.030(2) 0.036(2) -0.0075(17) -0.0140(17) -0.0105(17)
C20 0.030(2) 0.0202(18) 0.0171(17) -0.0004(14) -0.0086(15) -0.0166(16)
C21 0.043(2) 0.032(2) 0.0202(19) 0.0041(16) -0.0113(17) -0.0268(19)
C22 0.027(2) 0.0247(19) 0.031(2) -0.0052(16) -0.0092(16) -0.0147(17)
C23 0.030(2) 0.0192(18) 0.0242(19) -0.0028(14) -0.0089(16) -0.0125(16)
C24 0.031(2) 0.0181(18) 0.0199(19) -0.0012(14) -0.0065(15) -0.0125(16)
C25 0.057(3) 0.033(2) 0.0141(18) -0.0055(16) -0.0022(17) -0.025(2)
C26 0.053(3) 0.030(2) 0.036(2) -0.0040(19) -0.016(2) -0.017(2)
C27 0.042(2) 0.037(2) 0.028(2) -0.0095(18) -0.0076(18) -0.019(2)
N1S 0.097(3) 0.086(3) 0.076(3) -0.014(3) -0.014(3) -0.047(3)
C1S 0.063(4) 0.066(4) 0.073(4) -0.029(3) -0.015(3) -0.017(3)
C2S 0.097(3) 0.086(3) 0.076(3) -0.014(3) -0.014(3) -0.047(3)
O1S 0.047(4) 0.054(4) 0.046(4) -0.003(3) -0.012(3) -0.014(3)

loop_
_atom_type_symbol
_atom_type_description
_atom_type_scat_dispersion_real
_atom_type_scat_dispersion_imag
_atom_type_scat_source
C C 0.0033 0.0016 'International Tables Vol C Tables 4.2.6.8 and 6.1.1.4'
H H 0.0000 0.0000 'International Tables Vol C Tables 4.2.6.8 and 6.1.1.4'
N N 0.0061 0.0033 'International Tables Vol C Tables 4.2.6.8 and 6.1.1.4'
O O 0.0106 0.0060 'International Tables Vol C Tables 4.2.6.8 and 6.1.1.4'
F F 0.0171 0.0103 'International Tables Vol C Tables 4.2.6.8 and 6.1.1.4'
S S 0.1246 0.1234 'International Tables Vol C Tables 4.2.6.8 and 6.1.1.4'
Pd Pd -0.9988 1.0072 'International Tables Vol C Tables 4.2.6.8 and 6.1.1.4'

loop_
_geom_angle_atom_site_label_1
_geom_angle_atom_site_label_2
_geom_angle_atom_site_label_3
_geom_angle
N1 Pd1 N5 177.31(11)
N1 Pd1 C1 89.62(14)
N5 Pd1 C1 89.30(14)
N1 Pd1 N2 88.06(11)
N5 Pd1 N2 93.05(11)
C1 Pd1 N2 177.52(14)
N1 Pd1 N4 80.18(11)
N5 Pd1 N4 97.75(10)
C1 Pd1 N4 106.10(12)
N2 Pd1 N4 74.36(10)
N1 Pd1 N3 75.37(11)
N5 Pd1 N3 107.26(10)
C1 Pd1 N3 100.59(12)
N2 Pd1 N3 77.96(10)
N4 Pd1 N3 143.40(10)
O3 S1 O2 114.91(19)
O3 S1 O1 115.61(18)
O2 S1 O1 114.40(18)
O3 S1 C26 104.23(19)
O2 S1 C26 102.9(2)
O1 S1 C26 102.4(2)
O6 S2 O5 114.66(16)
O6 S2 O4 114.76(16)
O5 S2 O4 115.35(17)
O6 S2 C27 103.48(18)
O5 S2 C27 103.90(18)
O4 S2 C27 102.32(18)
C2 N1 C6 122.6(3)
C2 N1 Pd1 118.5(2)
C6 N1 Pd1 118.9(2)
C9 N2 C13 122.1(3)
C9 N2 Pd1 119.3(2)
C13 N2 Pd1 118.4(2)
C7 N3 C8 108.9(3)
C7 N3 C16 113.3(3)
C8 N3 C16 111.0(2)
C7 N3 Pd1 99.23(19)
C8 N3 Pd1 102.69(18)
C16 N3 Pd1 120.4(2)
C15 N4 C14 109.2(3)
C15 N4 C20 112.0(3)
C14 N4 C20 111.5(2)
C15 N4 Pd1 101.03(19)
C14 N4 Pd1 100.73(18)
C20 N4 Pd1 121.3(2)
C24 N5 Pd1 171.5(3)
Pd1 C1 H1A 109.5
Pd1 C1 H1B 109.5
H1A C1 H1B 109.5
Pd1 C1 H1C 109.5
H1A C1 H1C 109.5
H1B C1 H1C 109.5
N1 C2 C3 118.8(3)
N1 C2 C15 117.6(3)
C3 C2 C15 122.9(3)
C4 C3 C2 119.6(4)
C4 C3 H3 120.2
C2 C3 H3 120.2
C3 C4 C5 119.8(4)
C3 C4 H4 120.1
C5 C4 H4 120.1
C4 C5 C6 119.3(3)
C4 C5 H5 120.3
C6 C5 H5 120.3
N1 C6 C5 119.2(3)
N1 C6 C7 116.6(3)
C5 C6 C7 124.2(3)
N3 C7 C6 110.4(3)
N3 C7 H7A 109.6
C6 C7 H7A 109.6
N3 C7 H7B 109.6
C6 C7 H7B 109.6
H7A C7 H7B 108.1
N3 C8 C9 114.3(3)
N3 C8 H8A 108.7
C9 C8 H8A 108.7
N3 C8 H8B 108.7
C9 C8 H8B 108.7
H8A C8 H8B 107.6
N2 C9 C10 120.3(3)
N2 C9 C8 116.3(3)
C10 C9 C8 123.0(3)
C11 C10 C9 118.3(3)
C11 C10 H10 120.9
C9 C10 H10 120.9
C10 C11 C12 120.2(3)
C10 C11 H11 119.9
C12 C11 H11 119.9
C13 C12 C11 118.8(3)
C13 C12 H12 120.6
C11 C12 H12 120.6
N2 C13 C12 119.8(3)
N2 C13 C14 116.2(3)
C12 C13 C14 124.0(3)
N4 C14 C13 111.8(3)
N4 C14 H14A 109.3
C13 C14 H14A 109.3
N4 C14 H14B 109.3
C13 C14 H14B 109.3
H14A C14 H14B 107.9
N4 C15 C2 115.4(3)
N4 C15 H15A 108.4
C2 C15 H15A 108.4
N4 C15 H15B 108.4
C2 C15 H15B 108.4
H15A C15 H15B 107.5
N3 C16 C17 108.3(3)
N3 C16 C18 110.3(3)
C17 C16 C18 107.7(3)
N3 C16 C19 111.7(3)
C17 C16 C19 109.5(3)
C18 C16 C19 109.3(3)
C16 C17 H17A 109.5
C16 C17 H17B 109.5
H17A C17 H17B 109.5
C16 C17 H17C 109.5
H17A C17 H17C 109.5
H17B C17 H17C 109.5
C16 C18 H18A 109.5
C16 C18 H18B 109.5
H18A C18 H18B 109.5
C16 C18 H18C 109.5
H18A C18 H18C 109.5
H18B C18 H18C 109.5
C16 C19 H19A 109.5
C16 C19 H19B 109.5
H19A C19 H19B 109.5
C16 C19 H19C 109.5
H19A C19 H19C 109.5
H19B C19 H19C 109.5
C22 C20 C23 109.8(3)
C22 C20 N4 111.9(3)
C23 C20 N4 109.1(3)
C22 C20 C21 109.5(3)
C23 C20 C21 107.9(3)
N4 C20 C21 108.5(3)
C20 C21 H21A 109.5
C20 C21 H21B 109.5
H21A C21 H21B 109.5
C20 C21 H21C 109.5
H21A C21 H21C 109.5
H21B C21 H21C 109.5
C20 C22 H22A 109.5
C20 C22 H22B 109.5
H22A C22 H22B 109.5
C20 C22 H22C 109.5
H22A C22 H22C 109.5
H22B C22 H22C 109.5
C20 C23 H23A 109.5
C20 C23 H23B 109.5
H23A C23 H23B 109.5
C20 C23 H23C 109.5
H23A C23 H23C 109.5
H23B C23 H23C 109.5
N5 C24 C25 179.1(4)
C24 C25 H25A 109.5
C24 C25 H25B 109.5
H25A C25 H25B 109.5
C24 C25 H25C 109.5
H25A C25 H25C 109.5
H25B C25 H25C 109.5
F2 C26 F3 107.2(4)
F2 C26 F1 107.7(4)
F3 C26 F1 106.6(4)
F2 C26 S1 111.8(3)
F3 C26 S1 111.9(3)
F1 C26 S1 111.3(3)
F6 C27 F5 107.3(3)
F6 C27 F4 106.7(3)
F5 C27 F4 106.9(3)
F6 C27 S2 111.8(3)
F5 C27 S2 112.1(3)
F4 C27 S2 111.7(3)
N1S C1S C2S 178.4(7)
C1S C2S H2S1 109.5
C1S C2S H2S2 109.5
H2S1 C2S H2S2 109.5
C1S C2S H2S3 109.5
H2S1 C2S H2S3 109.5
H2S2 C2S H2S3 109.5

loop_
_geom_bond_atom_site_label_1
_geom_bond_atom_site_label_2
_geom_bond_distance
Pd1 N1 2.004(3)
Pd1 N5 2.044(3)
Pd1 C1 2.050(3)
Pd1 N2 2.076(3)
Pd1 N4 2.397(3)
Pd1 N3 2.399(3)
S1 O3 1.424(3)
S1 O2 1.427(3)
S1 O1 1.433(3)
S1 C26 1.806(4)
S2 O6 1.431(3)
S2 O5 1.432(3)
S2 O4 1.438(3)
S2 C27 1.802(4)
F1 C26 1.340(5)
F2 C26 1.316(5)
F3 C26 1.324(5)
F4 C27 1.337(5)
F5 C27 1.333(5)
F6 C27 1.332(5)
N1 C2 1.340(5)
N1 C6 1.344(4)
N2 C9 1.333(4)
N2 C13 1.342(4)
N3 C7 1.495(4)
N3 C8 1.501(4)
N3 C16 1.509(5)
N4 C15 1.488(4)
N4 C14 1.491(4)
N4 C20 1.526(4)
N5 C24 1.133(4)
C1 H1A 0.9800
C1 H1B 0.9800
C1 H1C 0.9800
C2 C3 1.384(5)
C2 C15 1.502(5)
C3 C4 1.376(6)
C3 H3 0.9500
C4 C5 1.378(6)
C4 H4 0.9500
C5 C6 1.380(5)
C5 H5 0.9500
C6 C7 1.506(5)
C7 H7A 0.9900
C7 H7B 0.9900
C8 C9 1.503(4)
C8 H8A 0.9900
C8 H8B 0.9900
C9 C10 1.383(4)
C10 C11 1.380(5)
C10 H10 0.9500
C11 C12 1.391(5)
C11 H11 0.9500
C12 C13 1.373(5)
C12 H12 0.9500
C13 C14 1.509(4)
C14 H14A 0.9900
C14 H14B 0.9900
C15 H15A 0.9900
C15 H15B 0.9900
C16 C17 1.527(5)
C16 C18 1.530(5)
C16 C19 1.535(5)
C17 H17A 0.9800
C17 H17B 0.9800
C17 H17C 0.9800
C18 H18A 0.9800
C18 H18B 0.9800
C18 H18C 0.9800
C19 H19A 0.9800
C19 H19B 0.9800
C19 H19C 0.9800
C20 C22 1.520(5)
C20 C23 1.522(5)
C20 C21 1.526(4)
C21 H21A 0.9800
C21 H21B 0.9800
C21 H21C 0.9800
C22 H22A 0.9800
C22 H22B 0.9800
C22 H22C 0.9800
C23 H23A 0.9800
C23 H23B 0.9800
C23 H23C 0.9800
C24 C25 1.447(5)
C25 H25A 0.9800
C25 H25B 0.9800
C25 H25C 0.9800
N1S C1S 1.140(7)
C1S C2S 1.435(8)
C2S H2S1 0.9800
C2S H2S2 0.9800
C2S H2S3 0.9800

loop_
_geom_torsion_atom_site_label_1
_geom_torsion_atom_site_label_2
_geom_torsion_atom_site_label_3
_geom_torsion_atom_site_label_4
_geom_torsion
C1 Pd1 N1 C2 -106.0(3)
N2 Pd1 N1 C2 74.8(3)
N4 Pd1 N1 C2 0.4(2)
N3 Pd1 N1 C2 152.9(3)
C1 Pd1 N1 C6 74.7(3)
N2 Pd1 N1 C6 -104.5(3)
N4 Pd1 N1 C6 -178.9(3)
N3 Pd1 N1 C6 -26.4(2)
N1 Pd1 N2 C9 76.8(3)
N5 Pd1 N2 C9 -105.7(3)
N4 Pd1 N2 C9 157.1(3)
N3 Pd1 N2 C9 1.3(2)
N1 Pd1 N2 C13 -107.9(3)
N5 Pd1 N2 C13 69.6(3)
N4 Pd1 N2 C13 -27.6(2)
N3 Pd1 N2 C13 176.6(3)
N1 Pd1 N3 C7 36.5(2)
N5 Pd1 N3 C7 -142.9(2)
C1 Pd1 N3 C7 -50.3(2)
N2 Pd1 N3 C7 127.6(2)
N4 Pd1 N3 C7 86.2(2)
N1 Pd1 N3 C8 -75.4(2)
N5 Pd1 N3 C8 105.2(2)
C1 Pd1 N3 C8 -162.2(2)
N2 Pd1 N3 C8 15.71(19)
N4 Pd1 N3 C8 -25.8(3)
N1 Pd1 N3 C16 160.6(2)
N5 Pd1 N3 C16 -18.8(2)
C1 Pd1 N3 C16 73.8(2)
N2 Pd1 N3 C16 -108.3(2)
N4 Pd1 N3 C16 -149.7(2)
N1 Pd1 N4 C15 14.31(19)
N5 Pd1 N4 C15 -167.44(19)
C1 Pd1 N4 C15 101.0(2)
N2 Pd1 N4 C15 -76.4(2)
N3 Pd1 N4 C15 -34.2(3)
N1 Pd1 N4 C14 126.5(2)
N5 Pd1 N4 C14 -55.3(2)
C1 Pd1 N4 C14 -146.8(2)
N2 Pd1 N4 C14 35.76(19)
N3 Pd1 N4 C14 78.0(2)
N1 Pd1 N4 C20 -110.0(2)
N5 Pd1 N4 C20 68.2(2)
C1 Pd1 N4 C20 -23.3(3)
N2 Pd1 N4 C20 159.2(2)
N3 Pd1 N4 C20 -158.5(2)
C6 N1 C2 C3 -8.2(5)
Pd1 N1 C2 C3 172.5(3)
C6 N1 C2 C15 162.8(3)
Pd1 N1 C2 C15 -16.5(4)
N1 C2 C3 C4 2.6(6)
C15 C2 C3 C4 -167.9(4)
C2 C3 C4 C5 3.0(6)
C3 C4 C5 C6 -3.4(6)
C2 N1 C6 C5 7.8(5)
Pd1 N1 C6 C5 -173.0(3)
C2 N1 C6 C7 -170.0(3)
Pd1 N1 C6 C7 9.2(4)
C4 C5 C6 N1 -1.8(5)
C4 C5 C6 C7 175.8(3)
C8 N3 C7 C6 64.8(3)
C16 N3 C7 C6 -171.1(3)
Pd1 N3 C7 C6 -42.1(3)
N1 C6 C7 N3 28.1(4)
C5 C6 C7 N3 -149.5(3)
C7 N3 C8 C9 -134.4(3)
C16 N3 C8 C9 100.1(3)
Pd1 N3 C8 C9 -29.9(3)
C13 N2 C9 C10 -7.5(5)
Pd1 N2 C9 C10 167.6(3)
C13 N2 C9 C8 165.3(3)
Pd1 N2 C9 C8 -19.6(4)
N3 C8 C9 N2 35.5(4)
N3 C8 C9 C10 -151.9(3)
N2 C9 C10 C11 3.2(6)
C8 C9 C10 C11 -169.1(3)
C9 C10 C11 C12 2.2(6)
C10 C11 C12 C13 -3.4(6)
C9 N2 C13 C12 6.1(5)
Pd1 N2 C13 C12 -169.0(3)
C9 N2 C13 C14 -172.7(3)
Pd1 N2 C13 C14 12.2(4)
C11 C12 C13 N2 -0.6(6)
C11 C12 C13 C14 178.1(4)
C15 N4 C14 C13 64.8(4)
C20 N4 C14 C13 -171.0(3)
Pd1 N4 C14 C13 -41.0(3)
N2 C13 C14 N4 24.5(4)
C12 C13 C14 N4 -154.3(3)
C14 N4 C15 C2 -131.9(3)
C20 N4 C15 C2 104.1(3)
Pd1 N4 C15 C2 -26.3(3)
N1 C2 C15 N4 31.4(4)
C3 C2 C15 N4 -158.0(3)
C7 N3 C16 C17 -175.8(3)
C8 N3 C16 C17 -52.9(4)
Pd1 N3 C16 C17 67.0(3)
C7 N3 C16 C18 66.6(4)
C8 N3 C16 C18 -170.5(3)
Pd1 N3 C16 C18 -50.6(3)
C7 N3 C16 C19 -55.2(4)
C8 N3 C16 C19 67.7(3)
Pd1 N3 C16 C19 -172.3(2)
C15 N4 C20 C22 70.8(3)
C14 N4 C20 C22 -51.9(4)
Pd1 N4 C20 C22 -170.1(2)
C15 N4 C20 C23 -167.5(3)
C14 N4 C20 C23 69.9(3)
Pd1 N4 C20 C23 -48.4(3)
C15 N4 C20 C21 -50.1(4)
C14 N4 C20 C21 -172.8(3)
Pd1 N4 C20 C21 69.0(3)
O3 S1 C26 F2 -57.5(4)
O2 S1 C26 F2 62.8(4)
O1 S1 C26 F2 -178.3(3)
O3 S1 C26 F3 62.9(4)
O2 S1 C26 F3 -176.9(3)
O1 S1 C26 F3 -58.0(4)
O3 S1 C26 F1 -178.0(3)
O2 S1 C26 F1 -57.8(4)
O1 S1 C26 F1 61.2(4)
O6 S2 C27 F6 59.3(3)
O5 S2 C27 F6 179.4(3)
O4 S2 C27 F6 -60.2(3)
O6 S2 C27 F5 -61.3(3)
O5 S2 C27 F5 58.8(3)
O4 S2 C27 F5 179.2(3)
O6 S2 C27 F4 178.8(3)
O5 S2 C27 F4 -61.1(3)
O4 S2 C27 F4 59.2(3)
